data_1558205
loop_
_publ_author_name
'Ding, Xiaodan'
'Unruh, Daniel K.'
'Groeneman , Ryan'
'Hutchins, Kristin M.'

_publ_section_title
;
 Controlling thermal expansion within mixed cocrystals by tuning molecular
 motion capability
;
_journal_name_full 'Chemical Science'
_journal_paper_doi 10.1039/D0SC02795B
_journal_year 2020
_chemical_formula_sum 'C18 H14.61 N2 O2'
_chemical_formula_weight 290.93
_space_group_IT_number 2
_space_group_name_Hall '-P 1'
_space_group_name_H-M_alt 'P -1'
_symmetry_cell_setting triclinic
_symmetry_Int_Tables_number 2
_symmetry_space_group_name_Hall '-P 1'
_symmetry_space_group_name_H-M 'P -1'
_atom_sites_solution_hydrogens geom
_atom_sites_solution_primary dual
_atom_sites_solution_secondary difmap
_audit_creation_date 2020-04-02T10:38:48-00:00
_audit_creation_method 'WinGX routine CIF_UPDATE'
_audit_update_record
;
2020-04-08 deposited with the CCDC.	2020-06-05 downloaded from the CCDC.
;
_cell_angle_alpha 92.4662(11)
_cell_angle_beta 108.0057(13)
_cell_angle_gamma 114.4642(14)
_cell_formula_units_Z 2
_cell_length_a 8.21931(13)
_cell_length_b 9.84133(13)
_cell_length_c 10.95472(14)
_cell_measurement_reflns_used 9729
_cell_measurement_temperature 270(2)
_cell_measurement_theta_max 76.764
_cell_measurement_theta_min 4.312
_cell_volume 751.94(2)
_computing_cell_refinement 'CrysAlisPro 1.171.40.65a (Rigaku OD, 2019)'
_computing_data_collection 'CrysAlisPro 1.171.40.65a (Rigaku OD, 2019)'
_computing_data_reduction 'CrysAlisPro 1.171.40.65a (Rigaku OD, 2019)'
_computing_structure_refinement 'SHELXL-2018/3 (Sheldrick, 2018)'
_computing_structure_solution 'SHELXT 2014/5 (Sheldrick, 2014)'
_diffrn_ambient_environment N~2~
_diffrn_ambient_temperature 270(2)
_diffrn_detector 'Hybrid Pixel Array Detector'
_diffrn_detector_area_resol_mean 10
_diffrn_detector_type HyPix
_diffrn_measured_fraction_theta_full 1
_diffrn_measured_fraction_theta_max 0.969
_diffrn_measurement_device 'four-circle diffractometer'
_diffrn_measurement_device_type 'XtaLAB Synergy, Dualflex, HyPix'
_diffrn_measurement_method '\w scans'
_diffrn_orient_matrix_type 'CrysAlisPro convention (1999,Acta A55,543-557)'
_diffrn_orient_matrix_UB_11 -0.1806034
_diffrn_orient_matrix_UB_12 -0.0487002
_diffrn_orient_matrix_UB_13 0.0357711
_diffrn_orient_matrix_UB_21 0.126618
_diffrn_orient_matrix_UB_22 0.0762334
_diffrn_orient_matrix_UB_23 0.1440904
_diffrn_orient_matrix_UB_31 -0.006865
_diffrn_orient_matrix_UB_32 0.1503187
_diffrn_orient_matrix_UB_33 -0.0266992
_diffrn_radiation_monochromator mirror
_diffrn_radiation_probe x-ray
_diffrn_radiation_type CuK\a
_diffrn_radiation_wavelength 1.54178
_diffrn_reflns_av_R_equivalents 0.029
_diffrn_reflns_av_unetI/netI 0.0427
_diffrn_reflns_Laue_measured_fraction_full 1
_diffrn_reflns_Laue_measured_fraction_max 0.969
_diffrn_reflns_limit_h_max 10
_diffrn_reflns_limit_h_min -10
_diffrn_reflns_limit_k_max 12
_diffrn_reflns_limit_k_min -9
_diffrn_reflns_limit_l_max 13
_diffrn_reflns_limit_l_min -13
_diffrn_reflns_number 14792
_diffrn_reflns_point_group_measured_fraction_full 1
_diffrn_reflns_point_group_measured_fraction_max 0.969
_diffrn_reflns_theta_full 67.679
_diffrn_reflns_theta_max 77.34
_diffrn_reflns_theta_min 4.329
_diffrn_source 'micro-focus sealed X-ray tube'
_diffrn_source_type 'PhotonJet (Cu) X-ray Source'
_exptl_absorpt_coefficient_mu 0.687
_exptl_absorpt_correction_T_max 1
_exptl_absorpt_correction_T_min 0.90133
_exptl_absorpt_correction_type multi-scan
_exptl_absorpt_process_details
;
        CrysAlisPro 1.171.40.65a (Rigaku Oxford Diffraction, 2019)
        Empirical absorption correction using spherical harmonics,
 implemented in SCALE3 ABSPACK scaling algorithm.
;
_exptl_crystal_colour 'clear colourless'
_exptl_crystal_density_diffrn 1.285
_exptl_crystal_description irregular
_exptl_crystal_F_000 305
_exptl_crystal_size_max 0.209
_exptl_crystal_size_mid 0.094
_exptl_crystal_size_min 0.082
_refine_diff_density_max 0.144
_refine_diff_density_min -0.134
_refine_diff_density_rms 0.027
_refine_ls_extinction_coef 0.0042(8)
_refine_ls_extinction_expression Fc^*^=kFc[1+0.001xFc^2^\l^3^/sin(2\q)]^-1/4^
_refine_ls_extinction_method 'SHELXL-2018/3 (Sheldrick 2018)'
_refine_ls_goodness_of_fit_ref 1.081
_refine_ls_hydrogen_treatment constr
_refine_ls_matrix_type full
_refine_ls_number_parameters 265
_refine_ls_number_reflns 3110
_refine_ls_number_restraints 438
_refine_ls_restrained_S_all 1.02
_refine_ls_R_factor_all 0.0387
_refine_ls_R_factor_gt 0.0347
_refine_ls_shift/su_max 0
_refine_ls_shift/su_mean 0
_refine_ls_structure_factor_coef Fsqd
_refine_ls_weighting_details 'w=1/[\s^2^(Fo^2^)+(0.0519P)^2^+0.0536P] where P=(Fo^2^+2Fc^2^)/3'
_refine_ls_weighting_scheme calc
_refine_ls_wR_factor_gt 0.0982
_refine_ls_wR_factor_ref 0.1016
_reflns_Friedel_coverage 0
_reflns_number_gt 2735
_reflns_number_total 3110
_reflns_threshold_expression 'I > 2\s(I)'
_cod_data_source_file d0sc02795b3.cif
_cod_data_source_block BE25_BA75_270
_cod_database_code 1558205
_shelx_estimated_absorpt_t_min 0.87
_shelx_estimated_absorpt_t_max 0.946
_shelx_shelxl_version_number 2018/3

loop_
_symmetry_equiv_pos_as_xyz
'x, y, z'
'-x, -y, -z'

loop_
_atom_site_label
_atom_site_type_symbol
_atom_site_fract_x
_atom_site_fract_y
_atom_site_fract_z
_atom_site_U_iso_or_equiv
_atom_site_adp_type
_atom_site_occupancy
_atom_site_site_symmetry_order
_atom_site_calc_flag
_atom_site_refinement_flags_posn
_atom_site_refinement_flags_adp
_atom_site_refinement_flags_occupancy
_atom_site_disorder_assembly
_atom_site_disorder_group
O1 O 0.16877(11) 0.14590(9) 0.30453(7) 0.0586(2) Uani 1 1 d . . . . .
H1 H 0.200784 0.170181 0.38399 0.088 Uiso 1 1 calc R U . . .
O2 O 0.81662(12) 0.21565(11) 0.43249(8) 0.0674(2) Uani 1 1 d . . . . .
H2A H 0.821508 0.250611 0.50357 0.101 Uiso 1 1 calc R U . . .
N1 N 0.26244(13) 0.24159(11) -0.43237(9) 0.0590(2) Uani 1 1 d . . . . .
C1 C 0.31854(15) 0.14617(10) 0.27609(9) 0.0477(2) Uani 1 1 d . . . . .
C2 C 0.49240(15) 0.17962(11) 0.37325(9) 0.0480(2) Uani 1 1 d . . . . .
H2 H 0.508239 0.201947 0.460745 0.058 Uiso 1 1 calc R U . . .
C3 C 0.64323(16) 0.17999(11) 0.34065(10) 0.0516(2) Uani 1 1 d . . . . .
C4 C 0.61840(18) 0.14347(13) 0.21000(11) 0.0607(3) Uani 1 1 d . . . . .
H4 H 0.71753 0.141456 0.187244 0.073 Uiso 1 1 calc R U . . .
C5 C 0.4448(2) 0.11034(14) 0.11493(11) 0.0647(3) Uani 1 1 d . . . . .
H5 H 0.428272 0.086434 0.027488 0.078 Uiso 1 1 calc R U . . .
C6 C 0.29430(18) 0.11157(12) 0.14558(10) 0.0590(3) Uani 1 1 d . . . . .
H6 H 0.178496 0.089511 0.079679 0.071 Uiso 1 1 calc R U . . .
C7 C 0.19737(16) 0.14745(13) -0.35624(11) 0.0579(3) Uani 1 1 d . . . . .
H7 H 0.15399 0.043791 -0.38388 0.069 Uiso 1 1 calc R U . . .
C8 C 0.19099(16) 0.19552(12) -0.23894(11) 0.0548(3) Uani 1 1 d . . . . .
H8 H 0.143164 0.125402 -0.189386 0.066 Uiso 1 1 calc R U . . .
C9 C 0.25665(14) 0.34976(12) -0.19525(10) 0.0493(2) Uani 1 1 d D . . . .
C10 C 0.32952(16) 0.44898(13) -0.27232(11) 0.0576(3) Uani 1 1 d . . . . .
H10 H 0.378606 0.553556 -0.24555 0.069 Uiso 1 1 calc R U . . .
C11 C 0.32789(17) 0.39007(14) -0.38876(12) 0.0615(3) Uani 1 1 d . . . . .
H11 H 0.375141 0.457516 -0.440327 0.074 Uiso 1 1 calc R U . . .
C12 C 0.220(2) 0.3831(11) -0.0691(13) 0.0436(16) Uani 0.306(12) 1 d D U P A 1
H12 H 0.163116 0.299875 -0.033668 0.052 Uiso 0.306(12) 1 calc R U P A 1
C13 C 0.2614(9) 0.5126(10) -0.0099(8) 0.0463(13) Uani 0.306(12) 1 d D U P A 1
H13 H 0.324828 0.59366 -0.04518 0.056 Uiso 0.306(12) 1 calc R U P A 1
C14A C 0.2242(19) 0.5581(13) 0.1096(10) 0.0431(19) Uani 0.306(12) 1 d DG U P A 1
C15A C 0.146(2) 0.4489(10) 0.1783(12) 0.053(2) Uani 0.306(12) 1 d G U P A 1
H15A H 0.113817 0.347559 0.150435 0.063 Uiso 0.306(12) 1 calc R U P A 1
C16A C 0.115(2) 0.4913(13) 0.2887(12) 0.050(2) Uani 0.306(12) 1 d G U P A 1
H16A H 0.062518 0.418313 0.334629 0.061 Uiso 0.306(12) 1 calc R U P A 1
N2A N 0.163(2) 0.6429(15) 0.3303(11) 0.048(2) Uani 0.306(12) 1 d G U P A 1
C17A C 0.241(2) 0.7520(11) 0.2616(11) 0.0490(19) Uani 0.306(12) 1 d G U P A 1
H17A H 0.273199 0.853388 0.289477 0.059 Uiso 0.306(12) 1 calc R U P A 1
C18A C 0.2720(18) 0.7096(11) 0.1513(10) 0.0482(19) Uani 0.306(12) 1 d G U P A 1
H18A H 0.324499 0.782636 0.105282 0.058 Uiso 0.306(12) 1 calc R U P A 1
C14B C 0.2158(9) 0.5265(7) 0.1229(5) 0.0479(9) Uani 0.694(12) 1 d D U P A 2
C15B C 0.1276(10) 0.4420(5) 0.2022(6) 0.0529(9) Uani 0.694(12) 1 d . U P A 2
H15B H 0.079061 0.336598 0.18639 0.064 Uiso 0.694(12) 1 calc R U P A 2
C16B C 0.1128(10) 0.5163(7) 0.3045(5) 0.0534(10) Uani 0.694(12) 1 d . U P A 2
H16B H 0.051818 0.457036 0.35572 0.064 Uiso 0.694(12) 1 calc R U P A 2
N2B N 0.1782(10) 0.6645(7) 0.3355(5) 0.0555(11) Uani 0.694(12) 1 d . U P A 2
C17B C 0.2620(10) 0.7425(6) 0.2596(6) 0.0580(11) Uani 0.694(12) 1 d . U P A 2
H17B H 0.311182 0.847857 0.279505 0.07 Uiso 0.694(12) 1 calc R U P A 2
C18B C 0.2833(8) 0.6827(6) 0.1541(5) 0.0520(9) Uani 0.694(12) 1 d . U P A 2
H18B H 0.342223 0.745789 0.104001 0.062 Uiso 0.694(12) 1 calc R U P A 2
C19 C 0.2535(10) 0.4148(7) -0.0799(6) 0.0557(11) Uani 0.694(12) 1 d D U P A 2
C20 C 0.2327(5) 0.4595(6) 0.0144(3) 0.0552(7) Uani 0.694(12) 1 d D U P A 2

loop_
_atom_site_aniso_label
_atom_site_aniso_U_11
_atom_site_aniso_U_22
_atom_site_aniso_U_33
_atom_site_aniso_U_23
_atom_site_aniso_U_13
_atom_site_aniso_U_12
O1 0.0548(4) 0.0663(5) 0.0496(4) 0.0072(3) 0.0170(3) 0.0242(4)
O2 0.0612(5) 0.0874(6) 0.0549(5) -0.0023(4) 0.0191(4) 0.0376(4)
N1 0.0565(5) 0.0758(6) 0.0481(5) 0.0052(4) 0.0192(4) 0.0333(5)
C1 0.0564(5) 0.0385(5) 0.0451(5) 0.0080(4) 0.0192(4) 0.0179(4)
C2 0.0579(6) 0.0442(5) 0.0401(5) 0.0044(4) 0.0187(4) 0.0211(4)
C3 0.0596(6) 0.0463(5) 0.0487(6) 0.0038(4) 0.0205(5) 0.0236(4)
C4 0.0733(7) 0.0608(6) 0.0531(6) 0.0038(5) 0.0315(5) 0.0293(5)
C5 0.0858(8) 0.0652(7) 0.0423(5) 0.0040(5) 0.0267(6) 0.0313(6)
C6 0.0676(7) 0.0574(6) 0.0420(5) 0.0058(4) 0.0135(5) 0.0238(5)
C7 0.0620(6) 0.0556(6) 0.0534(6) 0.0013(5) 0.0173(5) 0.0273(5)
C8 0.0581(6) 0.0545(6) 0.0509(6) 0.0103(4) 0.0206(5) 0.0239(5)
C9 0.0454(5) 0.0578(6) 0.0451(5) 0.0038(4) 0.0126(4) 0.0268(4)
C10 0.0592(6) 0.0505(6) 0.0608(6) 0.0083(5) 0.0199(5) 0.0240(5)
C11 0.0613(6) 0.0688(7) 0.0579(6) 0.0188(5) 0.0267(5) 0.0280(5)
C12 0.046(4) 0.037(3) 0.046(3) 0.005(2) 0.018(2) 0.017(3)
C13 0.049(2) 0.050(3) 0.042(2) 0.0056(19) 0.0156(16) 0.024(2)
C14A 0.047(3) 0.044(4) 0.041(3) 0.006(2) 0.0094(19) 0.028(3)
C15A 0.065(4) 0.051(3) 0.046(4) 0.000(2) 0.018(3) 0.032(3)
C16A 0.057(3) 0.038(3) 0.051(4) 0.004(2) 0.015(2) 0.020(2)
N2A 0.052(3) 0.050(4) 0.034(3) -0.004(2) 0.017(2) 0.017(2)
C17A 0.060(4) 0.044(3) 0.047(3) 0.000(2) 0.020(3) 0.028(2)
C18A 0.058(3) 0.038(3) 0.047(3) 0.002(2) 0.013(2) 0.024(2)
C14B 0.0482(12) 0.056(2) 0.0422(13) 0.0067(12) 0.0109(10) 0.0300(15)
C15B 0.0579(13) 0.0521(13) 0.053(2) 0.0105(11) 0.0201(14) 0.0281(9)
C16B 0.0588(14) 0.060(2) 0.0460(13) 0.0101(16) 0.0189(12) 0.0314(17)
N2B 0.0505(16) 0.0607(19) 0.0485(17) 0.0010(12) 0.0098(11) 0.0254(15)
C17B 0.0568(16) 0.0495(16) 0.062(2) 0.0023(13) 0.0171(12) 0.0228(12)
C18B 0.0560(12) 0.054(2) 0.0546(13) 0.0169(13) 0.0254(10) 0.0280(14)
C19 0.047(2) 0.069(3) 0.0505(14) 0.0062(16) 0.0179(11) 0.026(2)
C20 0.0556(12) 0.0683(19) 0.0477(12) 0.0133(11) 0.0195(8) 0.0325(13)

loop_
_atom_type_symbol
_atom_type_description
_atom_type_scat_dispersion_real
_atom_type_scat_dispersion_imag
_atom_type_scat_source
C C 0.0181 0.0091 'International Tables Vol C Tables 4.2.6.8 and 6.1.1.4'
H H 0 0 'International Tables Vol C Tables 4.2.6.8 and 6.1.1.4'
N N 0.0311 0.018 'International Tables Vol C Tables 4.2.6.8 and 6.1.1.4'
O O 0.0492 0.0322 'International Tables Vol C Tables 4.2.6.8 and 6.1.1.4'

loop_
_exptl_crystal_face_index_h
_exptl_crystal_face_index_k
_exptl_crystal_face_index_l
_exptl_crystal_face_perp_dist
-2 6 -1 0.0431
-5 0 0 0.0431
1 -5 5 0.0478
5 0 0 0.0393
-1 -2 7 0.0812
2 -6 2 0.0449
0 3 -6 0.0824
0 5 -4 0.0552
5 -4 -4 0.0754
2 4 -1 0.0344
-3 -3 5 0.0681
5 -4 1 0.0424
3 0 4 0.0674
3 -4 4 0.0384
-3 -1 -4 0.0729
-1 1 7 0.0918
0 -3 -5 0.0753
3 -4 -5 0.0856

loop_
_geom_angle_atom_site_label_1
_geom_angle_atom_site_label_2
_geom_angle_atom_site_label_3
_geom_angle
_geom_angle_site_symmetry_1
_geom_angle_site_symmetry_3
_geom_angle_publ_flag
C1 O1 H1 109.5 . . ?
C3 O2 H2A 109.5 . . ?
C7 N1 C11 116.98(9) . . ?
O1 C1 C2 121.90(9) . . ?
O1 C1 C6 118.28(10) . . ?
C2 C1 C6 119.82(10) . . ?
C1 C2 C3 120.41(9) . . ?
C1 C2 H2 119.8 . . ?
C3 C2 H2 119.8 . . ?
O2 C3 C4 117.98(10) . . ?
O2 C3 C2 122.18(9) . . ?
C4 C3 C2 119.84(10) . . ?
C5 C4 C3 118.95(11) . . ?
C5 C4 H4 120.5 . . ?
C3 C4 H4 120.5 . . ?
C4 C5 C6 121.93(10) . . ?
C4 C5 H5 119 . . ?
C6 C5 H5 119 . . ?
C5 C6 C1 119.04(11) . . ?
C5 C6 H6 120.5 . . ?
C1 C6 H6 120.5 . . ?
N1 C7 C8 123.38(10) . . ?
N1 C7 H7 118.3 . . ?
C8 C7 H7 118.3 . . ?
C7 C8 C9 119.27(10) . . ?
C7 C8 H8 120.4 . . ?
C9 C8 H8 120.4 . . ?
C8 C9 C10 117.68(10) . . ?
C8 C9 C19 125.6(3) . . ?
C10 C9 C19 116.7(3) . . ?
C8 C9 C12 112.7(4) . . ?
C10 C9 C12 129.4(4) . . ?
C11 C10 C9 118.81(10) . . ?
C11 C10 H10 120.6 . . ?
C9 C10 H10 120.6 . . ?
N1 C11 C10 123.84(10) . . ?
N1 C11 H11 118.1 . . ?
C10 C11 H11 118.1 . . ?
C13 C12 C9 126.2(10) . . ?
C13 C12 H12 116.9 . . ?
C9 C12 H12 116.9 . . ?
C12 C13 C14A 130.8(11) . . ?
C12 C13 H13 114.6 . . ?
C14A C13 H13 114.6 . . ?
C15A C14A C18A 120 . . ?
C15A C14A C13 120.2(6) . . ?
C18A C14A C13 119.8(6) . . ?
C14A C15A C16A 120 . . ?
C14A C15A H15A 120 . . ?
C16A C15A H15A 120 . . ?
N2A C16A C15A 120 . . ?
N2A C16A H16A 120 . . ?
C15A C16A H16A 120 . . ?
C17A N2A C16A 120 . . ?
N2A C17A C18A 120 . . ?
N2A C17A H17A 120 . . ?
C18A C17A H17A 120 . . ?
C17A C18A C14A 120 . . ?
C17A C18A H18A 120 . . ?
C14A C18A H18A 120 . . ?
C18B C14B C15B 116.2(2) . . ?
C18B C14B C20 121.0(4) . . ?
C15B C14B C20 122.8(3) . . ?
C16B C15B C14B 119.2(2) . . ?
C16B C15B H15B 120.4 . . ?
C14B C15B H15B 120.4 . . ?
N2B C16B C15B 125.0(2) . . ?
N2B C16B H16B 117.5 . . ?
C15B C16B H16B 117.5 . . ?
C17B N2B C16B 115.0(2) . . ?
N2B C17B C18B 125.8(3) . . ?
N2B C17B H17B 117.1 . . ?
C18B C17B H17B 117.1 . . ?
C17B C18B C14B 118.9(2) . . ?
C17B C18B H18B 120.6 . . ?
C14B C18B H18B 120.6 . . ?
C20 C19 C9 173.6(7) . . ?
C19 C20 C14B 174.4(7) . . ?

loop_
_geom_bond_atom_site_label_1
_geom_bond_atom_site_label_2
_geom_bond_distance
_geom_bond_site_symmetry_2
_geom_bond_publ_flag
O1 C1 1.3590(13) . ?
O1 H1 0.82 . ?
O2 C3 1.3548(13) . ?
O2 H2A 0.82 . ?
N1 C7 1.3310(15) . ?
N1 C11 1.3353(15) . ?
C1 C2 1.3868(15) . ?
C1 C6 1.3876(14) . ?
C2 C3 1.3909(15) . ?
C2 H2 0.93 . ?
C3 C4 1.3906(15) . ?
C4 C5 1.3759(18) . ?
C4 H4 0.93 . ?
C5 C6 1.3830(18) . ?
C5 H5 0.93 . ?
C6 H6 0.93 . ?
C7 C8 1.3739(15) . ?
C7 H7 0.93 . ?
C8 C9 1.3870(15) . ?
C8 H8 0.93 . ?
C9 C10 1.3872(16) . ?
C9 C19 1.404(6) . ?
C9 C12 1.549(12) . ?
C10 C11 1.3721(16) . ?
C10 H10 0.93 . ?
C11 H11 0.93 . ?
C12 C13 1.264(12) . ?
C12 H12 0.93 . ?
C13 C14A 1.522(10) . ?
C13 H13 0.93 . ?
C14A C15A 1.39 . ?
C14A C18A 1.39 . ?
C15A C16A 1.39 . ?
C15A H15A 0.93 . ?
C16A N2A 1.39 . ?
C16A H16A 0.93 . ?
N2A C17A 1.39 . ?
C17A C18A 1.39 . ?
C17A H17A 0.93 . ?
C18A H18A 0.93 . ?
C14B C18B 1.385(4) . ?
C14B C15B 1.387(4) . ?
C14B C20 1.405(5) . ?
C15B C16B 1.376(4) . ?
C15B H15B 0.93 . ?
C16B N2B 1.314(4) . ?
C16B H16B 0.93 . ?
N2B C17B 1.314(3) . ?
C17B C18B 1.366(3) . ?
C17B H17B 0.93 . ?
C18B H18B 0.93 . ?
C19 C20 1.193(7) . ?

loop_
_geom_hbond_atom_site_label_D
_geom_hbond_atom_site_label_H
_geom_hbond_atom_site_label_A
_geom_hbond_distance_DH
_geom_hbond_distance_HA
_geom_hbond_distance_DA
_geom_hbond_angle_DHA
_geom_hbond_site_symmetry_A
_geom_hbond_publ_flag
O1 H1 N1 0.82 1.94 2.7533(12) 173.7 1_556 yes
O2 H2A N2A^a 0.82 2 2.82(6) 173.7 2_666 yes
O2 H2A N2B^b 0.82 1.92 2.737(4) 176.7 2_666 yes

loop_
_geom_torsion_atom_site_label_1
_geom_torsion_atom_site_label_2
_geom_torsion_atom_site_label_3
_geom_torsion_atom_site_label_4
_geom_torsion
_geom_torsion_site_symmetry_1
_geom_torsion_site_symmetry_2
_geom_torsion_site_symmetry_3
_geom_torsion_site_symmetry_4
_geom_torsion_publ_flag
O1 C1 C2 C3 -179.52(9) . . . . ?
C6 C1 C2 C3 0.56(15) . . . . ?
C1 C2 C3 O2 178.38(9) . . . . ?
C1 C2 C3 C4 -1.36(15) . . . . ?
O2 C3 C4 C5 -178.50(10) . . . . ?
C2 C3 C4 C5 1.25(16) . . . . ?
C3 C4 C5 C6 -0.34(18) . . . . ?
C4 C5 C6 C1 -0.46(18) . . . . ?
O1 C1 C6 C5 -179.58(10) . . . . ?
C2 C1 C6 C5 0.35(15) . . . . ?
C11 N1 C7 C8 1.51(17) . . . . ?
N1 C7 C8 C9 -0.61(17) . . . . ?
C7 C8 C9 C10 -1.15(16) . . . . ?
C7 C8 C9 C19 177.9(4) . . . . ?
C7 C8 C9 C12 174.1(6) . . . . ?
C8 C9 C10 C11 1.91(16) . . . . ?
C19 C9 C10 C11 -177.2(4) . . . . ?
C12 C9 C10 C11 -172.4(8) . . . . ?
C7 N1 C11 C10 -0.67(17) . . . . ?
C9 C10 C11 N1 -1.05(18) . . . . ?
C8 C9 C12 C13 -178.3(11) . . . . ?
C10 C9 C12 C13 -3.7(18) . . . . ?
C9 C12 C13 C14A 176.6(10) . . . . ?
C12 C13 C14A C15A 5.7(15) . . . . ?
C12 C13 C14A C18A -175.4(12) . . . . ?
C18A C14A C15A C16A 0 . . . . ?
C13 C14A C15A C16A 178.9(11) . . . . ?
C14A C15A C16A N2A 0 . . . . ?
C15A C16A N2A C17A 0 . . . . ?
C16A N2A C17A C18A 0 . . . . ?
N2A C17A C18A C14A 0 . . . . ?
C15A C14A C18A C17A 0 . . . . ?
C13 C14A C18A C17A -178.9(11) . . . . ?
C18B C14B C15B C16B -0.1(3) . . . . ?
C20 C14B C15B C16B -178.4(5) . . . . ?
C14B C15B C16B N2B -0.7(3) . . . . ?
C15B C16B N2B C17B 0.4(3) . . . . ?
C16B N2B C17B C18B 0.7(4) . . . . ?
N2B C17B C18B C14B -1.4(4) . . . . ?
C15B C14B C18B C17B 1.0(3) . . . . ?
C20 C14B C18B C17B 179.3(5) . . . . ?
